data_4111984
loop_
_publ_author_name
'Matthijs K. J. ter Wiel'
'Richard A. van Delden'
'Auke Meetsma'
'Ben L. Feringa'

_publ_contact_author_address
;
     Crystal Structure Center,
     Inorganic Solid State Chemistry Laboratory
     Chemical Physics,
     Materials Science Center,
     Groningen University,
     Nijenborgh 4,
     NL-9747 AG Groningen,
     The Netherlands.
;
_publ_contact_author_email A.Meetsma@rug.nl
_publ_contact_author_fax '+31 50 3634441'
_publ_contact_author_name
;
   Drs. A. Meetsma
;
_publ_contact_author_phone '+31 50 3634368'
_publ_section_title
;
 Light-Driven Molecular Motors: Stepwise Thermal Helix Inversion during
 Unidirectional Rotation of Sterically Overcrowded Biphenanthrylidenes
;
_journal_name_full 'Journal of the American Chemical Society'
_journal_page_first 14208
_journal_page_last 14222
_journal_paper_doi 10.1021/ja052201e
_journal_volume 127
_journal_year 2005
_chemical_compound_source 'see text'
_chemical_formula_moiety 'C34 H36'
_chemical_formula_sum 'C34 H36'
_chemical_formula_weight 444.66
_chemical_name_systematic ' ?'
_space_group_IT_number 61
_symmetry_cell_setting orthorhombic
_symmetry_Int_Tables_number 61
_symmetry_space_group_name_Hall '-P 2ac 2ab'
_symmetry_space_group_name_H-M 'P b c a'
_atom_sites_solution_hydrogens difmap
_atom_sites_solution_primary direct
_atom_sites_solution_secondary direct
_audit_creation_date '2003-08-20  08:55:13'
_audit_creation_method
;
 PLATON <TABLE ACC> option 
 SHELXL97-2 & Manual Editing 
;
_cell_angle_alpha 90
_cell_angle_beta 90
_cell_angle_gamma 90
_cell_formula_units_Z 8
_cell_length_a 11.8625(6)
_cell_length_b 16.6360(8)
_cell_length_c 25.452(1)
_cell_measurement_reflns_used 5489
_cell_measurement_temperature 100(1)
_cell_measurement_theta_max 26.80
_cell_measurement_theta_min 2.35
_cell_volume 5022.8(4)
_computing_cell_refinement 'SAINT, Bruker Version 6.02A, 2000'
_computing_data_collection 'SMART, Bruker Version 5.624, 2001'
_computing_data_reduction 'XPREP, Bruker Version 5.1/NT, 2000'
_computing_molecular_graphics
;
 PLUTO (Meetsma, 2003) 
 PLATON (Spek, 1994)
;
_computing_publication_material 'PLATON (Spek, 1990)'
_computing_structure_refinement 'SHELXL-97 (Sheldrick, 1997)'
_computing_structure_solution
;
 SIR-97 (Altomare et al., 1997)
;
_diffrn_ambient_temperature 100(1)
_diffrn_detector_area_resol_mean '4096x4096 / 62x62 (binned 512)'
_diffrn_measured_fraction_theta_full 1.000
_diffrn_measured_fraction_theta_max 1.000
_diffrn_measurement_device_type
;
  Bruker Smart Apex 
;
_diffrn_measurement_method 'phi and omega scans'
_diffrn_radiation_detector
;
  CCD area-detector
;
_diffrn_radiation_monochromator 'parallel mounted graphite'
_diffrn_radiation_source 'fine focus sealed Siemens Mo tube '
_diffrn_radiation_type MoK\a
_diffrn_radiation_wavelength 0.71073
_diffrn_reflns_av_R_equivalents 0.0737
_diffrn_reflns_av_sigmaI/netI 0.0572
_diffrn_reflns_limit_h_max 15
_diffrn_reflns_limit_h_min -15
_diffrn_reflns_limit_k_max 21
_diffrn_reflns_limit_k_min -20
_diffrn_reflns_limit_l_max 32
_diffrn_reflns_limit_l_min -32
_diffrn_reflns_number 40518
_diffrn_reflns_reduction_process
;
 Intensity data were corrected for Lorentz and polarization
  effects, decay and absorption and reduced to F~o~^2^
  using SAINT (Bruker, 2000) and SADABS (Sheldrick, 2001)
;
_diffrn_reflns_theta_full 27.10
_diffrn_reflns_theta_max 27.10
_diffrn_reflns_theta_min 2.26
_exptl_absorpt_coefficient_mu 0.066
_exptl_absorpt_correction_T_max 0.995
_exptl_absorpt_correction_T_min 0.952
_exptl_absorpt_correction_type multi-scan
_exptl_absorpt_process_details '(SADABS, Sheldrick, Bruker, 2000))'
_exptl_crystal_colour colorless
_exptl_crystal_density_diffrn 1.176
_exptl_crystal_description platelet
_exptl_crystal_F_000 1920
_exptl_crystal_size_max 0.42
_exptl_crystal_size_mid 0.11
_exptl_crystal_size_min 0.07
_refine_diff_density_max 0.238
_refine_diff_density_min -0.224
_refine_diff_density_rms 0.043
_refine_ls_extinction_method none
_refine_ls_goodness_of_fit_ref 1.032
_refine_ls_hydrogen_treatment refall
_refine_ls_matrix_type full
_refine_ls_number_parameters 451
_refine_ls_number_reflns 5539
_refine_ls_number_restraints 0
_refine_ls_restrained_S_all 1.032
_refine_ls_R_factor_all 0.0753
_refine_ls_R_factor_gt 0.0474
_refine_ls_shift/su_max 0.000
_refine_ls_shift/su_mean 0.000
_refine_ls_structure_factor_coef Fsqd
_refine_ls_weighting_details 'calc w=1/[\s^2^(Fo^2^)+(0.0397P)^2^+1.7117P] where P=(Fo^2^+2Fc^2^)/3'
_refine_ls_weighting_scheme calc
_refine_ls_wR_factor_gt 0.1017
_refine_ls_wR_factor_ref 0.1132
_reflns_number_gt 3977
_reflns_number_total 5539
_reflns_threshold_expression I>2\s(I)
_cod_data_source_file ja052201esi20050406_083308.cif
_cod_data_source_block global
_cod_database_code 4111984
_vrn_publ_code_void_volume 0.0
_vrn_publ_code_frame_time_sec 10.0
_vrn_publ_code_meas_time_hour 8.0

loop_
_symmetry_equiv_pos_as_xyz
x,y,z
1/2-x,-y,1/2+z
1/2+x,1/2-y,-z
-x,1/2+y,1/2-z
-x,-y,-z
1/2+x,y,1/2-z
1/2-x,1/2+y,z
x,1/2-y,1/2+z

loop_
_atom_site_aniso_label
_atom_site_aniso_U_11
_atom_site_aniso_U_22
_atom_site_aniso_U_33
_atom_site_aniso_U_23
_atom_site_aniso_U_13
_atom_site_aniso_U_12
C1 0.0155(7) 0.0201(8) 0.0176(7) 0.0003(6) -0.0016(6) -0.0004(6)
C2 0.0191(8) 0.0177(8) 0.0206(8) 0.0000(6) 0.0004(6) 0.0006(6)
C3 0.0240(9) 0.0301(10) 0.0368(10) 0.0146(9) 0.0017(8) 0.0041(7)
C4 0.0209(8) 0.0238(9) 0.0270(9) 0.0031(7) -0.0038(7) 0.0039(7)
C5 0.0185(8) 0.0156(8) 0.0264(8) -0.0009(6) -0.0019(6) -0.0021(6)
C6 0.0164(8) 0.0188(8) 0.0335(9) -0.0039(7) -0.0021(7) 0.0015(6)
C7 0.0189(8) 0.0193(8) 0.0325(9) -0.0068(7) 0.0044(7) 0.0006(6)
C8 0.0196(8) 0.0169(8) 0.0247(8) -0.0054(6) 0.0027(6) -0.0038(6)
C9 0.0240(9) 0.0213(8) 0.0265(9) -0.0062(7) 0.0066(7) -0.0022(7)
C10 0.0266(9) 0.0238(9) 0.0223(8) -0.0047(7) 0.0020(7) -0.0064(7)
C11 0.0218(8) 0.0227(8) 0.0228(8) -0.0025(7) -0.0020(7) -0.0015(7)
C12 0.0192(8) 0.0180(8) 0.0227(8) -0.0039(7) 0.0022(7) -0.0020(6)
C13 0.0190(8) 0.0146(8) 0.0225(8) -0.0023(6) 0.0013(6) -0.0024(6)
C14 0.0169(8) 0.0139(7) 0.0241(8) -0.0014(6) 0.0021(6) -0.0019(6)
C15 0.0288(9) 0.0233(9) 0.0250(9) -0.0010(7) -0.0015(7) -0.0055(7)
C16 0.0252(9) 0.0221(9) 0.0330(10) 0.0005(8) 0.0028(8) -0.0034(7)
C17 0.0343(11) 0.0443(12) 0.0240(9) -0.0055(9) 0.0017(8) -0.0005(9)
C18 0.0148(7) 0.0177(8) 0.0181(7) -0.0004(6) -0.0019(6) 0.0003(6)
C19 0.0195(8) 0.0165(8) 0.0218(8) 0.0010(6) 0.0032(6) -0.0004(6)
C20 0.0196(9) 0.0206(9) 0.0297(9) -0.0011(7) 0.0043(7) 0.0042(7)
C21 0.0196(8) 0.0211(9) 0.0277(9) 0.0011(7) -0.0025(7) 0.0034(7)
C22 0.0225(8) 0.0168(8) 0.0195(8) -0.0026(6) 0.0001(6) 0.0010(6)
C23 0.0302(9) 0.0214(9) 0.0228(8) 0.0028(7) -0.0039(7) 0.0043(7)
C24 0.0332(9) 0.0210(9) 0.0222(8) 0.0056(7) 0.0039(7) -0.0019(7)
C25 0.0262(8) 0.0188(8) 0.0198(8) -0.0032(6) 0.0041(7) -0.0018(7)
C26 0.0296(9) 0.0226(9) 0.0237(9) -0.0013(7) 0.0080(7) -0.0051(7)
C27 0.0236(9) 0.0247(8) 0.0291(9) -0.0075(7) 0.0066(7) -0.0042(7)
C28 0.0209(9) 0.0240(9) 0.0261(9) -0.0049(7) 0.0003(7) 0.0002(7)
C29 0.0221(8) 0.0200(8) 0.0189(8) -0.0023(7) 0.0019(6) -0.0006(6)
C30 0.0201(8) 0.0159(7) 0.0174(7) -0.0044(6) 0.0028(6) -0.0008(6)
C31 0.0210(8) 0.0161(7) 0.0169(7) -0.0026(6) 0.0015(6) 0.0013(6)
C32 0.0224(9) 0.0219(8) 0.0235(8) -0.0044(7) 0.0053(7) -0.0022(7)
C33 0.0271(9) 0.0303(10) 0.0224(9) -0.0052(8) 0.0015(7) -0.0002(8)
C34 0.0258(10) 0.0394(12) 0.0377(11) -0.0058(9) 0.0079(8) -0.0063(8)

loop_
_atom_site_label
_atom_site_type_symbol
_atom_site_thermal_displace_type
_atom_site_fract_x
_atom_site_fract_y
_atom_site_fract_z
_atom_site_occupancy
_atom_site_U_iso_or_equiv
C1 C Uani 0.24959(12) 0.23245(9) 0.09373(6) 1.000 0.0177(4)
C2 C Uani 0.29484(13) 0.29630(9) 0.05605(6) 1.000 0.0191(5)
C3 C Uani 0.20107(14) 0.35514(11) 0.03872(8) 1.000 0.0303(6)
C4 C Uani 0.08286(14) 0.32337(11) 0.05110(7) 1.000 0.0239(5)
C5 C Uani 0.07704(12) 0.30808(9) 0.10910(6) 1.000 0.0202(5)
C6 C Uani -0.01124(13) 0.33788(9) 0.14062(7) 1.000 0.0229(5)
C7 C Uani -0.01138(14) 0.32513(10) 0.19344(7) 1.000 0.0236(5)
C8 C Uani 0.07939(12) 0.28486(9) 0.21828(6) 1.000 0.0204(5)
C9 C Uani 0.08418(14) 0.27544(10) 0.27377(6) 1.000 0.0239(5)
C10 C Uani 0.17441(14) 0.24028(10) 0.29829(6) 1.000 0.0242(5)
C11 C Uani 0.26509(14) 0.21279(10) 0.26684(6) 1.000 0.0224(5)
C12 C Uani 0.26303(13) 0.22050(9) 0.21337(6) 1.000 0.0200(5)
C13 C Uani 0.16994(13) 0.25548(9) 0.18703(6) 1.000 0.0187(5)
C14 C Uani 0.16452(12) 0.26491(9) 0.13130(6) 1.000 0.0183(4)
C15 C Uani 0.39367(15) 0.34143(10) 0.08105(7) 1.000 0.0257(5)
C16 C Uani 0.44764(15) 0.40294(11) 0.04457(7) 1.000 0.0268(5)
C17 C Uani 0.18050(18) 0.23169(14) 0.35722(7) 1.000 0.0342(6)
C18 C Uani 0.28099(12) 0.15440(9) 0.09161(6) 1.000 0.0169(4)
C19 C Uani 0.37120(13) 0.12304(9) 0.05395(6) 1.000 0.0193(5)
C20 C Uani 0.45407(14) 0.06514(10) 0.08224(6) 1.000 0.0233(5)
C21 C Uani 0.43972(14) 0.06502(10) 0.14202(6) 1.000 0.0228(5)
C22 C Uani 0.31809(13) 0.04731(9) 0.15416(6) 1.000 0.0196(5)
C23 C Uani 0.28633(15) -0.01243(10) 0.19053(6) 1.000 0.0248(5)
C24 C Uani 0.17533(15) -0.02793(10) 0.20005(6) 1.000 0.0255(5)
C25 C Uani 0.08963(13) 0.01309(9) 0.17220(6) 1.000 0.0216(5)
C26 C Uani -0.02611(14) -0.00602(10) 0.17928(7) 1.000 0.0253(5)
C27 C Uani -0.10954(14) 0.02930(10) 0.15045(6) 1.000 0.0258(5)
C28 C Uani -0.07771(13) 0.08679(10) 0.11203(7) 1.000 0.0237(5)
C29 C Uani 0.03286(13) 0.10759(9) 0.10464(6) 1.000 0.0203(5)
C30 C Uani 0.12051(13) 0.07239(9) 0.13464(6) 1.000 0.0178(4)
C31 C Uani 0.23726(13) 0.09097(9) 0.12736(6) 1.000 0.0180(4)
C32 C Uani 0.31645(14) 0.08050(10) 0.00663(6) 1.000 0.0226(5)
C33 C Uani 0.25502(15) 0.13558(11) -0.03134(7) 1.000 0.0266(5)
C34 C Uani -0.23226(15) 0.00804(13) 0.15835(8) 1.000 0.0343(6)
H2 H Uiso 0.32250 0.27032 0.02377 1.00(3) 0.0220(13)
H3 H Uiso 0.21191 0.40990 0.05933 1.00(4) 0.0438(16)
H3' H Uiso 0.20780 0.36813 0.00147 1.00(3) 0.0434(16)
H4 H Uiso 0.02637 0.36345 0.04047 1.00(3) 0.0235(14)
H4' H Uiso 0.06620 0.27389 0.03025 1.00(3) 0.0328(14)
H6 H Uiso -0.07305 0.36813 0.12359 1.00(3) 0.0223(14)
H7 H Uiso -0.07167 0.34410 0.21596 1.00(3) 0.0260(14)
H9 H Uiso 0.02102 0.29538 0.29412 1.00(3) 0.0265(14)
H11 H Uiso 0.33110 0.18854 0.28491 1.00(3) 0.0153(13)
H12 H Uiso 0.32673 0.20340 0.19281 1.00(3) 0.0188(14)
H15 H Uiso 0.45372 0.30066 0.09376 1.00(3) 0.0356(15)
H15' H Uiso 0.36363 0.36790 0.11314 1.00(3) 0.0310(15)
H16 H Uiso 0.47767 0.37568 0.01240 1.00(3) 0.0396(16)
H16' H Uiso 0.51126 0.43005 0.06299 1.00(3) 0.0338(16)
H16" H Uiso 0.39269 0.44576 0.03416 1.00(3) 0.0413(16)
H17 H Uiso 0.12948 0.26910 0.37514 1.00(4) 0.0595(19)
H17' H Uiso 0.25887 0.24284 0.37032 1.00(4) 0.0461(18)
H17" H Uiso 0.16438 0.17477 0.36863 1.00(4) 0.072(2)
H19 H Uiso 0.41530 0.16941 0.04026 1.00(3) 0.0186(13)
H20 H Uiso 0.43950 0.00912 0.06958 1.00(3) 0.0261(14)
H20' H Uiso 0.53279 0.07994 0.07168 1.00(3) 0.0235(15)
H21 H Uiso 0.48958 0.02558 0.15967 1.00(3) 0.0212(14)
H21' H Uiso 0.46215 0.11960 0.15678 1.00(3) 0.0221(13)
H23 H Uiso 0.34417 -0.04166 0.20859 1.00(3) 0.0237(14)
H24 H Uiso 0.15335 -0.06828 0.22545 1.00(3) 0.0288(14)
H26 H Uiso -0.04554 -0.04710 0.20507 1.00(3) 0.0278(14)
H28 H Uiso -0.13943 0.11043 0.08954 1.00(3) 0.0169(13)
H29 H Uiso 0.05211 0.14517 0.07745 1.00(3) 0.0178(13)
H32 H Uiso 0.26170 0.03831 0.02066 1.00(3) 0.0285(15)
H32' H Uiso 0.37659 0.05217 -0.01302 1.00(3) 0.0228(14)
H33 H Uiso 0.19240 0.16452 -0.01309 1.00(3) 0.0266(15)
H33' H Uiso 0.22210 0.10351 -0.06209 1.00(3) 0.0383(15)
H33" H Uiso 0.30912 0.17450 -0.04763 1.00(3) 0.0304(15)
H34 H Uiso -0.24041 -0.04983 0.17212 1.00(4) 0.0554(18)
H34' H Uiso -0.27556 0.01118 0.12397 1.00(4) 0.0437(16)
H34" H Uiso -0.27068 0.04449 0.18457 1.00(3) 0.0450(17)

loop_
_atom_type_symbol
_atom_type_description
_atom_type_scat_dispersion_real
_atom_type_scat_dispersion_imag
_atom_type_scat_source
H H 0.0000 0.0000 'International Tables Vol C Tables 4.2.6.8 and 6.1.1.4'
C C 0.0033 0.0016 'International Tables Vol C Tables 4.2.6.8 and 6.1.1.4'

loop_
_geom_angle_atom_site_label_1
_geom_angle_atom_site_label_2
_geom_angle_atom_site_label_3
_geom_angle
_geom_angle_publ_flag
C2 C1 C14 112.85(12) no
C2 C1 C18 123.07(13) no
C14 C1 C18 124.04(14) no
C1 C2 C3 111.49(13) no
C1 C2 C15 110.43(13) no
C3 C2 C15 111.05(13) no
C2 C3 C4 112.43(15) no
C3 C4 C5 107.65(14) no
C4 C5 C6 122.34(14) no
C4 C5 C14 117.12(13) no
C6 C5 C14 120.52(14) no
C5 C6 C7 120.56(15) no
C6 C7 C8 120.90(15) no
C7 C8 C9 121.71(14) no
C7 C8 C13 119.11(14) no
C9 C8 C13 119.15(14) no
C8 C9 C10 122.05(15) no
C9 C10 C11 118.27(14) no
C9 C10 C17 122.06(15) no
C11 C10 C17 119.66(15) no
C10 C11 C12 121.24(15) no
C11 C12 C13 121.56(14) no
C8 C13 C12 117.70(14) no
C8 C13 C14 118.90(13) no
C12 C13 C14 123.37(14) no
C1 C14 C5 115.71(13) no
C1 C14 C13 124.50(13) no
C5 C14 C13 119.77(14) no
C2 C15 C16 113.46(14) no
C1 C18 C19 123.08(13) no
C1 C18 C31 124.13(14) no
C19 C18 C31 112.70(12) no
C18 C19 C20 111.35(12) no
C18 C19 C32 110.61(13) no
C20 C19 C32 110.14(12) no
C19 C20 C21 113.02(13) no
C20 C21 C22 108.12(13) no
C21 C22 C23 121.96(14) no
C21 C22 C31 117.44(14) no
C23 C22 C31 120.60(15) no
C22 C23 C24 120.55(15) no
C23 C24 C25 120.91(15) no
C24 C25 C26 121.53(14) no
C24 C25 C30 119.11(14) no
C26 C25 C30 119.31(14) no
C25 C26 C27 122.42(15) no
C26 C27 C28 117.88(15) no
C26 C27 C34 121.74(15) no
C28 C27 C34 120.37(15) no
C27 C28 C29 121.32(15) no
C28 C29 C30 121.63(14) no
C25 C30 C29 117.40(14) no
C25 C30 C31 119.10(14) no
C29 C30 C31 123.45(14) no
C18 C31 C22 115.64(13) no
C18 C31 C30 124.76(13) no
C22 C31 C30 119.59(14) no
C19 C32 C33 115.01(14) no
C1 C2 H2 109.61 no
C3 C2 H2 106.24 no
C15 C2 H2 107.87 no
C2 C3 H3 108.42 no
C2 C3 H3' 111.01 no
C4 C3 H3 107.83 no
C4 C3 H3' 110.57 no
H3 C3 H3' 106.31 no
C3 C4 H4 109.48 no
C3 C4 H4' 110.87 no
C5 C4 H4 110.76 no
C5 C4 H4' 111.96 no
H4 C4 H4' 106.12 no
C5 C6 H6 118.70 no
C7 C6 H6 120.74 no
C6 C7 H7 122.29 no
C8 C7 H7 116.79 no
C8 C9 H9 117.52 no
C10 C9 H9 120.43 no
C10 C11 H11 117.90 no
C12 C11 H11 120.86 no
C11 C12 H12 119.97 no
C13 C12 H12 118.44 no
C2 C15 H15 109.60 no
C2 C15 H15' 106.52 no
C16 C15 H15 109.96 no
C16 C15 H15' 110.73 no
H15 C15 H15' 106.27 no
C15 C16 H16 110.11 no
C15 C16 H16' 109.62 no
C15 C16 H16" 111.45 no
H16 C16 H16' 108.68 no
H16 C16 H16" 109.72 no
H16' C16 H16" 107.19 no
C10 C17 H17 111.89 no
C10 C17 H17' 110.90 no
C10 C17 H17" 111.48 no
H17 C17 H17' 107.43 no
H17 C17 H17" 110.17 no
H17' C17 H17" 104.66 no
C18 C19 H19 108.85 no
C20 C19 H19 108.08 no
C32 C19 H19 107.70 no
C19 C20 H20 108.59 no
C19 C20 H20' 108.24 no
C21 C20 H20 107.43 no
C21 C20 H20' 111.74 no
H20 C20 H20' 107.65 no
C20 C21 H21 112.64 no
C20 C21 H21' 109.66 no
C22 C21 H21 110.46 no
C22 C21 H21' 110.46 no
H21 C21 H21' 105.50 no
C22 C23 H23 118.78 no
C24 C23 H23 120.68 no
C23 C24 H24 120.67 no
C25 C24 H24 118.40 no
C25 C26 H26 118.07 no
C27 C26 H26 119.48 no
C27 C28 H28 117.42 no
C29 C28 H28 121.23 no
C28 C29 H29 119.43 no
C30 C29 H29 118.89 no
C19 C32 H32 108.10 no
C19 C32 H32' 108.04 no
C33 C32 H32 109.41 no
C33 C32 H32' 108.15 no
H32 C32 H32' 107.92 no
C32 C33 H33 110.58 no
C32 C33 H33' 110.79 no
C32 C33 H33" 110.25 no
H33 C33 H33' 108.81 no
H33 C33 H33" 110.93 no
H33' C33 H33" 105.35 no
C27 C34 H34 110.77 no
C27 C34 H34' 111.12 no
C27 C34 H34" 112.45 no
H34 C34 H34' 107.09 no
H34 C34 H34" 107.11 no
H34' C34 H34" 108.06 no

loop_
_geom_bond_atom_site_label_1
_geom_bond_atom_site_label_2
_geom_bond_distance
_geom_bond_publ_flag
C1 C2 1.528(2) no
C1 C14 1.491(2) no
C1 C18 1.352(2) no
C2 C3 1.546(2) no
C2 C15 1.531(2) no
C3 C4 1.531(2) no
C4 C5 1.500(2) no
C5 C6 1.409(2) no
C5 C14 1.383(2) no
C6 C7 1.361(3) no
C7 C8 1.417(2) no
C8 C9 1.422(2) no
C8 C13 1.423(2) no
C9 C10 1.370(2) no
C10 C11 1.417(2) no
C10 C17 1.508(2) no
C11 C12 1.367(2) no
C12 C13 1.417(2) no
C13 C14 1.429(2) no
C15 C16 1.523(2) no
C18 C19 1.528(2) no
C18 C31 1.487(2) no
C19 C20 1.553(2) no
C19 C32 1.541(2) no
C20 C21 1.531(2) no
C21 C22 1.505(2) no
C22 C23 1.409(2) no
C22 C31 1.383(2) no
C23 C24 1.363(3) no
C24 C25 1.415(2) no
C25 C26 1.421(2) no
C25 C30 1.422(2) no
C26 C27 1.365(2) no
C27 C28 1.419(2) no
C27 C34 1.512(2) no
C28 C29 1.369(2) no
C29 C30 1.417(2) no
C30 C31 1.431(2) no
C32 C33 1.518(2) no
C2 H2 0.9846 no
C3 H3 1.0591 no
C3 H3' 0.9757 no
C4 H4 0.9833 no
C4 H4' 0.9991 no
C6 H6 0.9893 no
C7 H7 0.9693 no
C9 H9 0.9694 no
C11 H11 0.9937 no
C12 H12 0.9622 no
C15 H15 1.0354 no
C15 H15' 0.9940 no
C16 H16 1.0015 no
C16 H16' 0.9964 no
C16 H16" 1.0013 no
C17 H17 0.9806 no
C17 H17' 1.0049 no
C17 H17" 1.0087 no
C19 H19 0.9951 no
C20 H20 1.0011 no
C20 H20' 1.0024 no
C21 H21 0.9910 no
C21 H21' 1.0180 no
C23 H23 0.9584 no
C24 H24 0.9677 no
C26 H26 0.9752 no
C28 H28 1.0091 no
C29 H29 0.9602 no
C32 H32 1.0208 no
C32 H32' 0.9906 no
C33 H33 0.9997 no
C33 H33' 1.0245 no
C33 H33" 1.0015 no
C34 H34 1.0291 no
C34 H34' 1.0160 no
C34 H34" 1.0103 no

loop_
_geom_contact_atom_site_label_1
_geom_contact_atom_site_label_2
_geom_contact_distance
_geom_contact_site_symmetry_2
_geom_contact_publ_flag
C1 C29 3.317(2) . no
C1 C33 3.569(2) . no
C2 C33 3.510(2) . no
C5 C29 3.378(2) . no
C7 C11 3.398(2) 6_455 no
C11 C7 3.398(2) 6_555 no
C12 C30 3.598(2) . no
C12 C31 3.087(2) . no
C12 C22 3.316(2) . no
C12 C18 3.295(2) . no
C13 C31 3.230(2) . no
C13 C30 3.376(2) . no
C14 C30 3.246(2) . no
C14 C29 3.122(2) . no
C18 C12 3.295(2) . no
C22 C12 3.316(2) . no
C29 C1 3.317(2) . no
C29 C14 3.122(2) . no
C29 C5 3.378(2) . no
C30 C13 3.376(2) . no
C30 C12 3.598(2) . no
C30 C14 3.246(2) . no
C31 C13 3.230(2) . no
C31 C12 3.087(2) . no
C33 C2 3.510(2) . no
C33 C1 3.569(2) . no
C1 H4' 2.7961 . no
C1 H12 2.7259 . no
C1 H29 2.7871 . no
C1 H33 3.0214 . no
C2 H33 3.0626 . no
C2 H19 2.5806 . no
C3 H16" 2.7300 . no
C4 H19 3.0614 3_455 no
C4 H29 3.0613 . no
C5 H29 2.8428 . no
C7 H11 2.9931 6_455 no
C7 H23 2.9990 7_555 no
C8 H23 3.0351 7_555 no
C9 H26 3.0358 4_555 no
C11 H34" 3.0901 6_555 no
C11 H7 2.9518 6_555 no
C14 H15' 2.9543 . no
C14 H29 2.7613 . no
C14 H3 3.0805 . no
C15 H19 3.0550 . no
C16 H3 2.8238 . no
C18 H33 2.8695 . no
C18 H21' 2.7757 . no
C18 H12 2.7556 . no
C18 H29 2.7432 . no
C19 H2 2.6319 . no
C19 H4 3.0355 3_555 no
C21 H12 2.9610 . no
C22 H12 2.7787 . no
C24 H15' 2.8478 7_545 no
C25 H15' 2.8985 7_545 no
C27 H16' 3.0068 7_545 no
C28 H16' 2.9964 7_545 no
C29 H16 3.0627 3_455 no
C31 H12 2.7203 . no
C31 H32 2.8682 . no
C32 H4 2.9168 3_555 no
C33 H2 2.7627 . no
C34 H33' 3.0759 5_555 no
H2 C19 2.6319 . no
H2 C33 2.7627 . no
H2 H16 2.5582 . no
H2 H19 2.0509 . no
H2 H33 2.5219 . no
H2 H33" 2.4225 . no
H3 C14 3.0805 . no
H3 C16 2.8238 . no
H3 H15' 2.3671 . no
H3 H16" 2.3163 . no
H3 H20 2.4533 7_555 no
H3 H32 2.3728 7_555 no
H4 H6 2.4233 . no
H4 C19 3.0355 3_455 no
H4 C32 2.9168 3_455 no
H4 H19 2.5014 3_455 no
H4 H32' 2.3697 3_455 no
H4 H20 2.5662 7_555 no
H4' C1 2.7961 . no
H4' H29 2.4610 . no
H6 H4 2.4233 . no
H6 H33" 2.4889 3_455 no
H7 H9 2.4132 . no
H7 H24 2.2994 4_555 no
H7 C11 2.9518 6_455 no
H9 H7 2.4132 . no
H9 H17 2.4696 . no
H11 H17' 2.5052 . no
H11 C7 2.9931 6_555 no
H12 C1 2.7259 . no
H12 C18 2.7556 . no
H12 C21 2.9610 . no
H12 C22 2.7787 . no
H12 C31 2.7203 . no
H12 H21' 2.3163 . no
H15 H17 2.2911 6_555 no
H15' C14 2.9543 . no
H15' H3 2.3671 . no
H15' C24 2.8478 7_555 no
H15' C25 2.8985 7_555 no
H16 H2 2.5582 . no
H16 C29 3.0627 3_555 no
H16 H29 2.4758 3_555 no
H16' H33' 2.5627 3_555 no
H16' C27 3.0068 7_555 no
H16' C28 2.9964 7_555 no
H16" C3 2.7300 . no
H16" H3 2.3163 . no
H16" H32 2.4172 7_555 no
H17 H9 2.4696 . no
H17 H15 2.2911 6_455 no
H17' H11 2.5052 . no
H17' H33" 2.5705 8_555 no
H19 C2 2.5806 . no
H19 C15 3.0550 . no
H19 H2 2.0509 . no
H19 H33" 2.5686 . no
H19 C4 3.0614 3_555 no
H19 H4 2.5014 3_555 no
H20 H32 2.4969 . no
H20 H32' 2.3430 . no
H20 H3 2.4533 7_545 no
H20 H4 2.5662 7_545 no
H21 H23 2.4035 . no
H21' C18 2.7757 . no
H21' H12 2.3163 . no
H23 H21 2.4035 . no
H23 H26 2.5591 6_555 no
H23 C7 2.9990 7_545 no
H23 C8 3.0351 7_545 no
H24 H26 2.4412 . no
H24 H7 2.2994 4_545 no
H26 H24 2.4412 . no
H26 H34 2.4595 . no
H26 C9 3.0358 4_545 no
H26 H23 2.5591 6_455 no
H28 H34' 2.4702 . no
H29 C1 2.7871 . no
H29 C4 3.0613 . no
H29 C5 2.8428 . no
H29 C14 2.7613 . no
H29 C18 2.7432 . no
H29 H4' 2.4610 . no
H29 H16 2.4758 3_455 no
H32 C31 2.8682 . no
H32 H20 2.4969 . no
H32 H3 2.3728 7_545 no
H32 H16" 2.4172 7_545 no
H32' H20 2.3430 . no
H32' H4 2.3697 3_555 no
H33 C1 3.0214 . no
H33 C2 3.0626 . no
H33 C18 2.8695 . no
H33 H2 2.5219 . no
H33' H16' 2.5627 3_455 no
H33' C34 3.0759 5_555 no
H33' H34' 2.5540 5_555 no
H33" H2 2.4225 . no
H33" H19 2.5686 . no
H33" H6 2.4889 3_555 no
H33" H17' 2.5705 8_554 no
H34 H26 2.4595 . no
H34' H28 2.4702 . no
H34' H33' 2.5540 5_555 no
H34" C11 3.0901 6_455 no

loop_
_geom_torsion_atom_site_label_1
_geom_torsion_atom_site_label_2
_geom_torsion_atom_site_label_3
_geom_torsion_atom_site_label_4
_geom_torsion
_geom_torsion_publ_flag
C14 C1 C2 C3 -38.03(18) no
C14 C1 C2 C15 85.92(15) no
C18 C1 C2 C3 139.75(15) no
C18 C1 C2 C15 -96.30(17) no
C2 C1 C14 C5 51.02(18) no
C2 C1 C14 C13 -127.62(15) no
C18 C1 C14 C5 -126.73(16) no
C18 C1 C14 C13 54.6(2) no
C2 C1 C18 C19 4.5(2) no
C2 C1 C18 C31 -179.25(14) no
C14 C1 C18 C19 -177.94(14) no
C14 C1 C18 C31 -1.7(2) no
C1 C2 C3 C4 -15.1(2) no
C15 C2 C3 C4 -138.70(15) no
C1 C2 C15 C16 176.71(13) no
C3 C2 C15 C16 -59.08(19) no
C2 C3 C4 C5 57.68(19) no
C3 C4 C5 C6 129.67(16) no
C3 C4 C5 C14 -48.49(19) no
C4 C5 C6 C7 -177.63(15) no
C14 C5 C6 C7 0.5(2) no
C4 C5 C14 C1 -5.2(2) no
C4 C5 C14 C13 173.55(14) no
C6 C5 C14 C1 176.64(13) no
C6 C5 C14 C13 -4.6(2) no
C5 C6 C7 C8 2.8(2) no
C6 C7 C8 C9 175.97(15) no
C6 C7 C8 C13 -1.9(2) no
C7 C8 C9 C10 -176.55(16) no
C13 C8 C9 C10 1.3(2) no
C7 C8 C13 C12 175.70(14) no
C7 C8 C13 C14 -2.3(2) no
C9 C8 C13 C12 -2.2(2) no
C9 C8 C13 C14 179.83(14) no
C8 C9 C10 C11 0.0(2) no
C8 C9 C10 C17 178.82(17) no
C9 C10 C11 C12 -0.4(2) no
C17 C10 C11 C12 -179.19(17) no
C10 C11 C12 C13 -0.6(2) no
C11 C12 C13 C8 1.9(2) no
C11 C12 C13 C14 179.79(15) no
C8 C13 C14 C1 -175.91(14) no
C8 C13 C14 C5 5.5(2) no
C12 C13 C14 C1 6.2(2) no
C12 C13 C14 C5 -172.36(14) no
C1 C18 C19 C20 135.10(15) no
C1 C18 C19 C32 -102.08(17) no
C31 C18 C19 C20 -41.51(17) no
C31 C18 C19 C32 81.31(16) no
C1 C18 C31 C22 -125.47(16) no
C1 C18 C31 C30 55.6(2) no
C19 C18 C31 C22 51.09(18) no
C19 C18 C31 C30 -127.85(15) no
C18 C19 C20 C21 -10.42(18) no
C32 C19 C20 C21 -133.50(14) no
C18 C19 C32 C33 69.89(17) no
C20 C19 C32 C33 -166.59(13) no
C19 C20 C21 C22 54.18(17) no
C20 C21 C22 C23 130.04(16) no
C20 C21 C22 C31 -48.67(19) no
C21 C22 C23 C24 -178.94(15) no
C31 C22 C23 C24 -0.3(2) no
C21 C22 C31 C18 -3.5(2) no
C21 C22 C31 C30 175.46(14) no
C23 C22 C31 C18 177.74(14) no
C23 C22 C31 C30 -3.3(2) no
C22 C23 C24 C25 2.6(2) no
C23 C24 C25 C26 175.94(16) no
C23 C24 C25 C30 -1.3(2) no
C24 C25 C26 C27 -175.82(16) no
C30 C25 C26 C27 1.4(2) no
C24 C25 C30 C29 175.15(14) no
C24 C25 C30 C31 -2.2(2) no
C26 C25 C30 C29 -2.2(2) no
C26 C25 C30 C31 -179.51(14) no
C25 C26 C27 C28 0.3(2) no
C25 C26 C27 C34 179.77(16) no
C26 C27 C28 C29 -1.3(2) no
C34 C27 C28 C29 179.25(16) no
C27 C28 C29 C30 0.5(2) no
C28 C29 C30 C25 1.3(2) no
C28 C29 C30 C31 178.48(15) no
C25 C30 C31 C18 -176.65(14) no
C25 C30 C31 C22 4.4(2) no
C29 C30 C31 C18 6.2(2) no
C29 C30 C31 C22 -172.72(15) no
